data_7109645
loop_
_publ_author_name
'Manolis D. Tzirakis'
'Nicolas Marion'
'W. Bernd Schweizer'
'Francois Diederich'

_publ_section_title
;
 A shape-persistent alleno-acetylenic macrocycle with a modifiable
 periphery: synthesis, chiroptical properties and H-bond-driven
 self-assembly into a homochiral columnar structure
;
_journal_name_full Chem.Commun.
_journal_page_first 7605
_journal_paper_doi 10.1039/c3cc44101f
_journal_volume 49
_journal_year 2013
_chemical_formula_moiety 'C28 H30 O3'
_chemical_formula_sum 'C28 H30 O3'
_chemical_formula_weight 414.52
_chemical_name_systematic
; 
 ? 
;
_space_group_IT_number 19
_symmetry_cell_setting orthorhombic
_symmetry_space_group_name_Hall 'P 2ac 2ab'
_symmetry_space_group_name_H-M 'P 21 21 21'
_atom_sites_solution_hydrogens geom
_atom_sites_solution_primary direct
_atom_sites_solution_secondary difmap
_audit_creation_method SHELXL-97
_cell_angle_alpha 90.00
_cell_angle_beta 90.00
_cell_angle_gamma 90.00
_cell_formula_units_Z 4
_cell_length_a 6.3443(8)
_cell_length_b 18.518(2)
_cell_length_c 19.686(2)
_cell_measurement_reflns_used 3137
_cell_measurement_temperature 100(2)
_cell_measurement_theta_max 49.96
_cell_measurement_theta_min 3.28
_cell_volume 2312.8(5)
_computing_cell_refinement 'Bruker SAINT'
_computing_data_collection 'Bruker APEX2'
_computing_data_reduction 'Bruker SAINT'
_computing_molecular_graphics 'Bruker SHELXTL'
_computing_publication_material 'Bruker SHELXTL'
_computing_structure_refinement 'SHELXL-97 (Sheldrick, 2008)'
_computing_structure_solution 'SHELXS-97 (Sheldrick, 2008)'
_diffrn_ambient_temperature 100(2)
_diffrn_measured_fraction_theta_full 0.995
_diffrn_measured_fraction_theta_max 0.995
_diffrn_measurement_device_type 'Bruker APEX-II CCD'
_diffrn_measurement_method '\f and \w scans'
_diffrn_radiation_monochromator graphite
_diffrn_radiation_source 'fine-focus sealed tube'
_diffrn_radiation_type CuK\a
_diffrn_radiation_wavelength 1.54178
_diffrn_reflns_av_R_equivalents 0.1423
_diffrn_reflns_av_sigmaI/netI 0.0890
_diffrn_reflns_limit_h_max 6
_diffrn_reflns_limit_h_min -3
_diffrn_reflns_limit_k_max 17
_diffrn_reflns_limit_k_min -18
_diffrn_reflns_limit_l_max 19
_diffrn_reflns_limit_l_min -18
_diffrn_reflns_number 12081
_diffrn_reflns_theta_full 50.45
_diffrn_reflns_theta_max 50.45
_diffrn_reflns_theta_min 3.28
_exptl_absorpt_coefficient_mu 0.596
_exptl_absorpt_correction_T_max 0.9941
_exptl_absorpt_correction_T_min 0.9106
_exptl_absorpt_correction_type multi-scan
_exptl_absorpt_process_details
;
SADABS-2008/1 (Bruker,2008) was used for absorption correction.
wR2(int) was 0.0862 before and 0.0723 after correction.
The Ratio of minimum to maximum transmission is 0.8757.
The \l/2 correction factor is 0.0000.
;
_exptl_crystal_colour colourless
_exptl_crystal_density_diffrn 1.190
_exptl_crystal_density_method 'not measured'
_exptl_crystal_description needle
_exptl_crystal_F_000 888
_exptl_crystal_size_max 0.16
_exptl_crystal_size_mid 0.07
_exptl_crystal_size_min 0.01
_refine_diff_density_max 0.235
_refine_diff_density_min -0.247
_refine_diff_density_rms 0.068
_refine_ls_abs_structure_details 'Flack H D (1983), Acta Cryst. A39, 876-881'
_refine_ls_abs_structure_Flack 0.2(4)
_refine_ls_extinction_method none
_refine_ls_goodness_of_fit_ref 1.143
_refine_ls_hydrogen_treatment mixed
_refine_ls_matrix_type full
_refine_ls_number_parameters 298
_refine_ls_number_reflns 2411
_refine_ls_number_restraints 0
_refine_ls_restrained_S_all 1.143
_refine_ls_R_factor_all 0.0603
_refine_ls_R_factor_gt 0.0482
_refine_ls_shift/su_max 0.001
_refine_ls_shift/su_mean 0.000
_refine_ls_structure_factor_coef Fsqd
_refine_ls_weighting_details 'calc w=1/[\s^2^(Fo^2^)+(0.0575P)^2^+0.0000P] where P=(Fo^2^+2Fc^2^)/3'
_refine_ls_weighting_scheme calc
_refine_ls_wR_factor_gt 0.1070
_refine_ls_wR_factor_ref 0.1121
_reflns_number_gt 2129
_reflns_number_total 2411
_reflns_threshold_expression >2sigma(I)
_cod_data_source_file c3cc44101f.txt
_cod_data_source_block cu_d060412_0m
_cod_original_cell_volume 2312.7(5)
_cod_original_sg_symbol_H-M P2(1)2(1)2(1)
_cod_database_code 7109645

loop_
_symmetry_equiv_pos_as_xyz
'x, y, z'
'x+1/2, -y+1/2, -z'
'-x, y+1/2, -z+1/2'
'-x+1/2, -y, z+1/2'

loop_
_atom_site_label
_atom_site_type_symbol
_atom_site_fract_x
_atom_site_fract_y
_atom_site_fract_z
_atom_site_U_iso_or_equiv
_atom_site_adp_type
_atom_site_occupancy
_atom_site_symmetry_multiplicity
_atom_site_calc_flag
_atom_site_refinement_flags
_atom_site_disorder_assembly
_atom_site_disorder_group
O1 O 0.4526(3) -0.18861(12) -0.06134(11) 0.0297(6) Uani 1 1 d . . .
H1 H 0.5384 -0.2332 -0.0596 0.045 Uiso 1 1 calc R . .
O2 O 1.2640(9) 0.2083(2) 0.2911(3) 0.0413(17) Uani 0.616(8) 1 d P A 1
H2 H 1.3921 0.2141 0.2819 0.062 Uiso 0.616(8) 1 calc PR A 1
O2A O 1.4152(14) 0.2235(5) 0.2534(4) 0.046(3) Uani 0.384(8) 1 d P A 2
H2A H 1.4077 0.2768 0.2513 0.069 Uiso 0.384(8) 1 calc PR A 2
O3 O 1.1699(3) -0.19148(11) 0.04421(11) 0.0288(6) Uani 1 1 d . . .
H3 H 1.2617 -0.1841 0.0041 0.043 Uiso 1 1 calc R . .
C1 C 1.3136(7) 0.1871(2) -0.1508(2) 0.0370(10) Uani 1 1 d . . .
C2 C 1.2039(6) 0.1385(2) -0.13363(18) 0.0287(9) Uani 1 1 d . . .
C3 C 1.0610(6) 0.08266(18) -0.11415(19) 0.0277(9) Uani 1 1 d . . .
C4 C 1.0358(5) 0.06737(16) -0.04968(19) 0.0261(9) Uani 1 1 d . . .
C5 C 0.9960(5) 0.05262(17) 0.01475(19) 0.0231(9) Uani 1 1 d . A .
C6 C 1.0902(5) -0.0102(2) 0.04515(18) 0.0266(9) Uani 1 1 d . . .
C7 C 1.1507(5) -0.0660(2) 0.06916(18) 0.0263(9) Uani 1 1 d . . .
C8 C 1.2172(5) -0.13742(18) 0.09496(18) 0.0271(9) Uani 1 1 d . . .
C9 C 1.0854(6) -0.15803(18) 0.15712(18) 0.0326(9) Uani 1 1 d . . .
H9A H 0.9201 -0.1623 0.1426 0.049 Uiso 1 1 calc R . .
H9B H 1.1026 -0.1167 0.1961 0.049 Uiso 1 1 calc R . .
H9C H 1.1395 -0.2098 0.1770 0.049 Uiso 1 1 calc R . .
C10 C 1.4533(5) -0.13785(19) 0.11129(18) 0.0300(9) Uani 1 1 d . . .
H10A H 1.4985 -0.1910 0.1302 0.045 Uiso 1 1 calc R . .
H10B H 1.4868 -0.0973 0.1499 0.045 Uiso 1 1 calc R . .
H10C H 1.5426 -0.1256 0.0654 0.045 Uiso 1 1 calc R . .
C11 C 0.9375(5) 0.04326(17) -0.17121(17) 0.0267(9) Uani 1 1 d . . .
C12 C 0.7961(6) 0.0981(2) -0.20761(19) 0.0365(10) Uani 1 1 d . . .
H12A H 0.7017 0.0704 -0.2458 0.055 Uiso 1 1 calc R . .
H12B H 0.8938 0.1389 -0.2321 0.055 Uiso 1 1 calc R . .
H12C H 0.6923 0.1239 -0.1708 0.055 Uiso 1 1 calc R . .
C13 C 1.0997(5) 0.01456(19) -0.22262(17) 0.0311(9) Uani 1 1 d . . .
H13A H 1.2071 -0.0226 -0.1971 0.047 Uiso 1 1 calc R . .
H13B H 1.1889 0.0596 -0.2437 0.047 Uiso 1 1 calc R . .
H13C H 1.0181 -0.0137 -0.2634 0.047 Uiso 1 1 calc R . .
C14 C 0.8104(5) -0.01799(18) -0.14016(17) 0.0246(9) Uani 1 1 d . . .
C15 C 0.6063(5) -0.00835(18) -0.11700(17) 0.0282(9) Uani 1 1 d . . .
H15 H 0.5354 0.0446 -0.1204 0.034 Uiso 1 1 calc R . .
C16 C 0.4896(5) -0.06502(19) -0.08936(19) 0.0299(9) Uani 1 1 d . . .
H16 H 0.3303 -0.0557 -0.0722 0.036 Uiso 1 1 calc R . .
C17 C 0.5758(5) -0.13201(18) -0.08401(17) 0.0231(8) Uani 1 1 d . . .
C18 C 0.7824(6) -0.1429(2) -0.1034(2) 0.0509(13) Uani 1 1 d . . .
H18 H 0.8561 -0.1950 -0.0969 0.061 Uiso 1 1 calc R . .
C19 C 0.8942(6) -0.0854(2) -0.1313(2) 0.0526(12) Uani 1 1 d . . .
H19 H 1.0554 -0.0946 -0.1468 0.063 Uiso 1 1 calc R . .
C20 C 0.8452(5) 0.09796(17) 0.05782(17) 0.0268(9) Uani 1 1 d . . .
C21 C 0.6637(6) 0.0484(2) 0.0800(2) 0.0474(11) Uani 1 1 d . A .
H21A H 0.5845 0.0270 0.0352 0.071 Uiso 1 1 calc R . .
H21B H 0.5516 0.0791 0.1104 0.071 Uiso 1 1 calc R . .
H21C H 0.7263 0.0039 0.1101 0.071 Uiso 1 1 calc R . .
C22 C 0.7547(6) 0.16070(19) 0.0167(2) 0.0337(9) Uani 1 1 d . A .
H22A H 0.8832 0.1936 -0.0030 0.050 Uiso 1 1 calc R . .
H22B H 0.6545 0.1937 0.0493 0.050 Uiso 1 1 calc R . .
H22C H 0.6617 0.1396 -0.0254 0.050 Uiso 1 1 calc R . .
C23 C 0.9540(16) 0.1248(5) 0.1191(5) 0.023(4) Uiso 0.616(8) 1 d P A 1
C23A C 0.994(3) 0.1325(9) 0.1159(9) 0.025(7) Uiso 0.384(8) 1 d P A 2
C24 C 0.8630(13) 0.1210(3) 0.1835(3) 0.0320(19) Uiso 0.616(8) 1 d P A 1
H24 H 0.7103 0.0959 0.1889 0.038 Uiso 0.616(8) 1 calc PR A 1
C24A C 0.966(2) 0.1213(5) 0.1841(5) 0.027(3) Uiso 0.384(8) 1 d P A 2
H24A H 0.8369 0.0875 0.2004 0.033 Uiso 0.384(8) 1 calc PR A 2
C25 C 0.9621(13) 0.1484(3) 0.2412(3) 0.037(2) Uiso 0.616(8) 1 d P A 1
H25 H 0.8868 0.1452 0.2903 0.044 Uiso 0.616(8) 1 calc PR A 1
C25A C 1.095(2) 0.1511(7) 0.2329(5) 0.031(3) Uiso 0.384(8) 1 d P A 2
H25A H 1.0672 0.1429 0.2865 0.037 Uiso 0.384(8) 1 calc PR A 2
C26 C 1.1598(13) 0.1801(4) 0.2343(3) 0.0213(19) Uiso 0.616(8) 1 d P A 1
C26A C 1.2699(18) 0.1939(5) 0.2083(7) 0.025(3) Uiso 0.384(8) 1 d P A 2
C27 C 1.2561(11) 0.1863(4) 0.1721(5) 0.0324(19) Uiso 0.616(8) 1 d P A 1
H27 H 1.4095 0.2110 0.1673 0.039 Uiso 0.616(8) 1 calc PR A 1
C27A C 1.3010(15) 0.2054(5) 0.1388(6) 0.025(3) Uiso 0.384(8) 1 d P A 2
H27A H 1.4297 0.2389 0.1215 0.031 Uiso 0.384(8) 1 calc PR A 2
C28 C 1.1500(14) 0.1596(4) 0.1150(4) 0.031(2) Uiso 0.616(8) 1 d P A 1
H28 H 1.2221 0.1661 0.0656 0.038 Uiso 0.616(8) 1 calc PR A 1
C28A C 1.1669(17) 0.1738(5) 0.0925(7) 0.023(3) Uiso 0.384(8) 1 d P A 2
H28A H 1.1936 0.1805 0.0387 0.028 Uiso 0.384(8) 1 calc PR A 2
H1A H 1.396(6) 0.227(2) -0.163(2) 0.057(13) Uiso 1 1 d . . .

loop_
_atom_site_aniso_label
_atom_site_aniso_U_11
_atom_site_aniso_U_22
_atom_site_aniso_U_33
_atom_site_aniso_U_23
_atom_site_aniso_U_13
_atom_site_aniso_U_12
O1 0.0275(13) 0.0294(13) 0.0321(14) 0.0016(11) 0.0030(13) 0.0018(11)
O2 0.040(3) 0.049(3) 0.035(3) -0.009(2) -0.017(3) 0.005(2)
O2A 0.050(6) 0.052(5) 0.035(5) -0.009(4) -0.030(5) 0.011(4)
O3 0.0290(14) 0.0301(14) 0.0272(14) -0.0046(11) 0.0022(12) -0.0050(11)
C1 0.033(2) 0.035(2) 0.043(3) -0.001(2) 0.000(2) -0.001(2)
C2 0.029(2) 0.029(2) 0.028(2) 0.0018(18) 0.001(2) 0.000(2)
C3 0.025(2) 0.028(2) 0.030(2) 0.0028(17) 0.005(2) 0.0045(18)
C4 0.019(2) 0.023(2) 0.036(3) -0.0025(18) 0.000(2) 0.0028(15)
C5 0.019(2) 0.027(2) 0.023(2) -0.0042(17) 0.0010(18) -0.0018(17)
C6 0.025(2) 0.029(2) 0.027(2) -0.0054(19) 0.0096(18) -0.002(2)
C7 0.020(2) 0.031(2) 0.027(2) -0.0043(19) 0.0063(18) -0.0017(18)
C8 0.028(2) 0.027(2) 0.027(2) -0.0020(17) -0.0019(18) -0.0022(17)
C9 0.034(2) 0.035(2) 0.028(2) -0.0014(17) 0.003(2) -0.0048(17)
C10 0.023(2) 0.036(2) 0.031(2) 0.0020(17) -0.0041(18) 0.0002(17)
C11 0.0254(19) 0.030(2) 0.024(2) 0.0039(17) -0.0005(19) 0.0012(17)
C12 0.028(2) 0.046(2) 0.035(2) 0.0100(19) 0.004(2) 0.0013(19)
C13 0.028(2) 0.044(2) 0.022(2) -0.0049(17) 0.0058(18) -0.0038(18)
C14 0.026(2) 0.027(2) 0.020(2) 0.0004(16) -0.0003(18) -0.0001(18)
C15 0.025(2) 0.033(2) 0.026(2) 0.0011(17) -0.0011(19) 0.0066(19)
C16 0.026(2) 0.031(2) 0.032(2) 0.0002(18) 0.0044(19) -0.0005(19)
C17 0.026(2) 0.024(2) 0.0195(18) 0.0006(16) -0.0043(19) -0.0085(19)
C18 0.032(2) 0.036(3) 0.085(4) 0.009(2) 0.021(2) 0.011(2)
C19 0.030(2) 0.037(3) 0.090(4) 0.016(2) 0.023(3) 0.002(2)
C20 0.022(2) 0.0305(19) 0.028(2) 0.0000(17) 0.0042(19) 0.0016(18)
C21 0.033(2) 0.042(2) 0.067(3) -0.005(2) 0.022(2) -0.005(2)
C22 0.0267(19) 0.041(2) 0.033(2) -0.0035(19) -0.0053(19) 0.0086(17)

loop_
_atom_type_symbol
_atom_type_description
_atom_type_scat_dispersion_real
_atom_type_scat_dispersion_imag
_atom_type_scat_source
C C 0.0181 0.0091 'International Tables Vol C Tables 4.2.6.8 and 6.1.1.4'
H H 0.0000 0.0000 'International Tables Vol C Tables 4.2.6.8 and 6.1.1.4'
O O 0.0492 0.0322 'International Tables Vol C Tables 4.2.6.8 and 6.1.1.4'

loop_
_geom_angle_atom_site_label_1
_geom_angle_atom_site_label_2
_geom_angle_atom_site_label_3
_geom_angle
C17 O1 H1 109.5
C26A O2A H2A 109.5
C8 O3 H3 109.5
C2 C1 H1A 177(3)
C1 C2 C3 176.5(4)
C4 C3 C2 119.6(3)
C4 C3 C11 122.5(3)
C2 C3 C11 117.8(3)
C3 C4 C5 176.0(4)
C4 C5 C6 119.1(3)
C4 C5 C20 122.5(3)
C6 C5 C20 118.3(3)
C7 C6 C5 173.6(3)
C6 C7 C8 176.0(4)
O3 C8 C7 108.8(3)
O3 C8 C9 105.5(2)
C7 C8 C9 110.0(3)
O3 C8 C10 110.1(3)
C7 C8 C10 110.8(3)
C9 C8 C10 111.4(3)
C8 C9 H9A 109.5
C8 C9 H9B 109.5
H9A C9 H9B 109.5
C8 C9 H9C 109.5
H9A C9 H9C 109.5
H9B C9 H9C 109.5
C8 C10 H10A 109.5
C8 C10 H10B 109.5
H10A C10 H10B 109.5
C8 C10 H10C 109.5
H10A C10 H10C 109.5
H10B C10 H10C 109.5
C14 C11 C12 111.8(3)
C14 C11 C13 111.2(3)
C12 C11 C13 108.2(3)
C14 C11 C3 109.1(3)
C12 C11 C3 108.8(3)
C13 C11 C3 107.5(3)
C11 C12 H12A 109.5
C11 C12 H12B 109.5
H12A C12 H12B 109.5
C11 C12 H12C 109.5
H12A C12 H12C 109.5
H12B C12 H12C 109.5
C11 C13 H13A 109.5
C11 C13 H13B 109.5
H13A C13 H13B 109.5
C11 C13 H13C 109.5
H13A C13 H13C 109.5
H13B C13 H13C 109.5
C19 C14 C15 116.1(3)
C19 C14 C11 121.7(3)
C15 C14 C11 122.2(3)
C14 C15 C16 121.9(3)
C14 C15 H15 119.1
C16 C15 H15 119.1
C17 C16 C15 120.2(3)
C17 C16 H16 119.9
C15 C16 H16 119.9
C16 C17 C18 119.6(3)
C16 C17 O1 119.3(3)
C18 C17 O1 121.1(3)
C17 C18 C19 118.8(4)
C17 C18 H18 120.6
C19 C18 H18 120.6
C14 C19 C18 123.3(4)
C14 C19 H19 118.3
C18 C19 H19 118.3
C23 C20 C22 110.6(4)
C23 C20 C5 110.2(5)
C22 C20 C5 111.1(3)
C23 C20 C21 108.6(5)
C22 C20 C21 108.9(3)
C5 C20 C21 107.4(3)
C23 C20 C23A 9.7(8)
C22 C20 C23A 107.0(6)
C5 C20 C23A 104.2(6)
C21 C20 C23A 118.2(7)
C20 C21 H21A 109.5
C20 C21 H21B 109.5
H21A C21 H21B 109.5
C20 C21 H21C 109.5
H21A C21 H21C 109.5
H21B C21 H21C 109.5
C20 C22 H22A 109.5
C20 C22 H22B 109.5
H22A C22 H22B 109.5
C20 C22 H22C 109.5
H22A C22 H22C 109.5
H22B C22 H22C 109.5
C24 C23 C28 116.2(8)
C24 C23 C20 122.2(8)
C28 C23 C20 121.5(8)
C24A C23A C28A 120.0(17)
C24A C23A C20 124.1(15)
C28A C23A C20 115.9(12)
C25 C24 C23 122.4(8)
C25 C24 H24 118.8
C23 C24 H24 118.8
C23A C24A C25A 123.2(13)
C23A C24A H24A 118.4
C25A C24A H24A 118.4
C26 C25 C24 118.8(7)
C26 C25 H25 120.6
C24 C25 H25 120.6
C24A C25A C26A 116.2(10)
C24A C25A H25A 121.9
C26A C25A H25A 121.9
C27 C26 C25 121.5(7)
C27 C26 O2 118.1(9)
C25 C26 O2 120.4(6)
O2A C26A C27A 118.1(10)
O2A C26A C25A 120.7(12)
C27A C26A C25A 121.3(11)
C26 C27 C28 118.2(7)
C26 C27 H27 120.9
C28 C27 H27 120.9
C28A C27A C26A 119.7(11)
C28A C27A H27A 120.2
C26A C27A H27A 120.2
C27 C28 C23 122.8(8)
C27 C28 H28 118.6
C23 C28 H28 118.6
C27A C28A C23A 119.6(13)
C27A C28A H28A 120.2
C23A C28A H28A 120.2

loop_
_geom_bond_atom_site_label_1
_geom_bond_atom_site_label_2
_geom_bond_distance
O1 C17 1.381(4)
O1 H1 0.9900
O2 C26 1.399(8)
O2 H2 0.8400
O2A C26A 1.392(13)
O2A H2A 0.9900
O3 C8 1.446(4)
O3 H3 0.9900
C1 C2 1.187(5)
C1 H1A 0.93(4)
C2 C3 1.428(6)
C3 C4 1.310(5)
C3 C11 1.552(5)
C4 C5 1.322(5)
C5 C6 1.439(5)
C5 C20 1.529(5)
C6 C7 1.199(5)
C7 C8 1.477(5)
C8 C9 1.531(5)
C8 C10 1.532(5)
C9 H9A 1.0899
C9 H9B 1.0899
C9 H9C 1.0899
C10 H10A 1.0899
C10 H10B 1.0899
C10 H10C 1.0899
C11 C14 1.520(5)
C11 C12 1.532(5)
C11 C13 1.538(5)
C12 H12A 1.0899
C12 H12B 1.0899
C12 H12C 1.0899
C13 H13A 1.0899
C13 H13B 1.0899
C13 H13C 1.0899
C14 C19 1.369(5)
C14 C15 1.384(4)
C15 C16 1.395(4)
C15 H15 1.0800
C16 C17 1.360(4)
C16 H16 1.0800
C17 C18 1.380(5)
C18 C19 1.392(5)
C18 H18 1.0800
C19 H19 1.0800
C20 C23 1.476(11)
C20 C22 1.527(5)
C20 C21 1.536(5)
C20 C23A 1.614(19)
C21 H21A 1.0899
C21 H21B 1.0899
C21 H21C 1.0899
C22 H22A 1.0899
C22 H22B 1.0899
C22 H22C 1.0899
C23 C24 1.396(12)
C23 C28 1.403(14)
C23A C24A 1.37(2)
C23A C28A 1.42(2)
C24 C25 1.393(10)
C24 H24 1.0800
C24A C25A 1.376(16)
C24A H24A 1.0800
C25 C26 1.391(12)
C25 H25 1.0800
C25A C26A 1.447(18)
C25A H25A 1.0800
C26 C27 1.374(11)
C26A C27A 1.399(17)
C27 C28 1.400(11)
C27 H27 1.0800
C27A C28A 1.378(14)
C27A H27A 1.0800
C28 H28 1.0800
C28A H28A 1.0800

loop_
_geom_torsion_atom_site_label_1
_geom_torsion_atom_site_label_2
_geom_torsion_atom_site_label_3
_geom_torsion_atom_site_label_4
_geom_torsion
C1 C2 C3 C4 -110(6)
C1 C2 C3 C11 69(6)
C2 C3 C4 C5 126(5)
C11 C3 C4 C5 -53(5)
C3 C4 C5 C6 133(5)
C3 C4 C5 C20 -45(5)
C4 C5 C6 C7 -97(3)
C20 C5 C6 C7 81(3)
C5 C6 C7 C8 37(7)
C6 C7 C8 O3 13(5)
C6 C7 C8 C9 -102(5)
C6 C7 C8 C10 134(5)
C4 C3 C11 C14 -6.1(4)
C2 C3 C11 C14 175.1(3)
C4 C3 C11 C12 116.1(4)
C2 C3 C11 C12 -62.7(4)
C4 C3 C11 C13 -126.9(3)
C2 C3 C11 C13 54.3(4)
C12 C11 C14 C19 151.8(4)
C13 C11 C14 C19 30.7(5)
C3 C11 C14 C19 -87.8(4)
C12 C11 C14 C15 -30.5(4)
C13 C11 C14 C15 -151.6(3)
C3 C11 C14 C15 89.9(4)
C19 C14 C15 C16 -3.1(5)
C11 C14 C15 C16 179.2(3)
C14 C15 C16 C17 0.5(5)
C15 C16 C17 C18 2.8(5)
C15 C16 C17 O1 -175.1(3)
C16 C17 C18 C19 -3.3(6)
O1 C17 C18 C19 174.5(4)
C15 C14 C19 C18 2.5(6)
C11 C14 C19 C18 -179.7(4)
C17 C18 C19 C14 0.6(7)
C4 C5 C20 C23 -123.8(5)
C6 C5 C20 C23 59.0(5)
C4 C5 C20 C22 -0.8(4)
C6 C5 C20 C22 -178.0(3)
C4 C5 C20 C21 118.1(4)
C6 C5 C20 C21 -59.1(4)
C4 C5 C20 C23A -115.7(7)
C6 C5 C20 C23A 67.1(7)
C22 C20 C23 C24 102.8(8)
C5 C20 C23 C24 -133.9(7)
C21 C20 C23 C24 -16.6(9)
C23A C20 C23 C24 173(6)
C22 C20 C23 C28 -73.2(8)
C5 C20 C23 C28 50.0(8)
C21 C20 C23 C28 167.4(6)
C23A C20 C23 C28 -3(4)
C23 C20 C23A C24A 9(4)
C22 C20 C23A C24A 122.2(12)
C5 C20 C23A C24A -120.1(12)
C21 C20 C23A C24A -1.1(15)
C23 C20 C23A C28A -174(6)
C22 C20 C23A C28A -60.8(12)
C5 C20 C23A C28A 56.9(11)
C21 C20 C23A C28A 175.9(8)
C28 C23 C24 C25 -1.6(11)
C20 C23 C24 C25 -177.8(6)
C28A C23A C24A C25A 3(2)
C20 C23A C24A C25A 179.8(10)
C23 C24 C25 C26 -0.6(10)
C23A C24A C25A C26A -2.0(17)
C24 C25 C26 C27 1.5(10)
C24 C25 C26 O2 180.0(5)
C24A C25A C26A O2A -176.9(9)
C24A C25A C26A C27A 1.5(15)
C25 C26 C27 C28 -0.1(9)
O2 C26 C27 C28 -178.6(6)
O2A C26A C27A C28A 176.6(9)
C25A C26A C27A C28A -1.9(14)
C26 C27 C28 C23 -2.3(10)
C24 C23 C28 C27 3.1(11)
C20 C23 C28 C27 179.3(7)
C26A C27A C28A C23A 2.6(15)
C24A C23A C28A C27A -3.1(18)
C20 C23A C28A C27A 179.8(9)
